data_7119751
loop_
_publ_author_name
'Song, Li-Cheng'
'Yang, Xi-Yue'
'Cao, Meng'
'Gao, Xiu-Yun'
'Liu, Bei-Bei'
'Zhu, Liang'
'Jiang, Feng'

_publ_section_title
;
 Dithiolato-bridged nickel-iron complexes as models for the active site of
 [NiFe]-hydrogenases.
;
_journal_issue 27
_journal_name_full 'Chemical communications (Cambridge, England)'
_journal_page_first 3818
_journal_page_last 3821
_journal_paper_doi 10.1039/c7cc00149e
_journal_volume 53
_journal_year 2017
_chemical_formula_moiety '2(C62 H58 Fe N Ni O2 P4 S2), 2(B F4), 5(C3 H6 O), 0.5(H2 O)'
_chemical_formula_sum 'C139 H147 B2 F8 Fe2 N2 Ni2 O9.5 P8 S4'
_chemical_formula_weight 2776.33
_chemical_name_systematic
;
 ? 
;
_space_group_crystal_system triclinic
_space_group_IT_number 2
_space_group_name_Hall '-P 1'
_space_group_name_H-M_alt 'P -1'
_symmetry_space_group_name_Hall '-P 1'
_symmetry_space_group_name_H-M 'P -1'
_atom_sites_solution_hydrogens geom
_atom_sites_solution_primary direct
_atom_sites_solution_secondary difmap
_audit_creation_date 2016-06-02
_audit_creation_method
;
Olex2 1.2
(compiled 2015.01.26 svn.r3150 for OlexSys, GUI svn.r4998)
;
_audit_update_record
;
2016-07-14 deposited with the CCDC.
2017-03-06 downloaded from the CCDC.
;
_cell_angle_alpha 72.238(6)
_cell_angle_beta 88.640(6)
_cell_angle_gamma 81.428(6)
_cell_formula_units_Z 1
_cell_length_a 12.8843(12)
_cell_length_b 16.7478(12)
_cell_length_c 17.1899(13)
_cell_measurement_reflns_used 10983
_cell_measurement_temperature 113
_cell_measurement_theta_max 27.5
_cell_measurement_theta_min 3.1
_cell_volume 3492.1(5)
_computing_cell_refinement
;
CrystalClear-SM Expert 2.1 b42 (Rigaku, 2015)
;
_computing_data_collection
;
CrystalClear-SM Expert 2.1 b42 (Rigaku, 2015)
;
_computing_data_reduction
;
CrystalClear-SM Expert 2.1 b42 (Rigaku, 2015)
;
_computing_molecular_graphics 'Olex2 (Dolomanov et al., 2009)'
_computing_publication_material 'Olex2 (Dolomanov et al., 2009)'
_computing_structure_refinement 'XL (Sheldrick, 2008)'
_computing_structure_solution 'SHELXS-97 (Sheldrick, 1990)'
_diffrn_ambient_temperature 113
_diffrn_detector PILT
_diffrn_detector_area_resol_mean 5.8140
_diffrn_measured_fraction_theta_full 0.977
_diffrn_measured_fraction_theta_max 0.977
_diffrn_measurement_details
;
scan:
    Number of images: 360
               Slice: -105.0000 - 75.0000
         Image width: 0.5000
            Exp time: 5.0000
       Rotation axis: Omega
               Omega: 0.0000
                 Chi: 45.0000
                 Phi: 0.0000
                 XTD: 44.9575
              2theta: -15.0892
scan:
    Number of images: 360
               Slice: -105.0000 - 75.0000
         Image width: 0.5000
            Exp time: 5.0000
       Rotation axis: Omega
               Omega: 0.0000
                 Chi: 45.0000
                 Phi: 90.0000
                 XTD: 44.9575
              2theta: -15.0892
scan:
    Number of images: 360
               Slice: -105.0000 - 75.0000
         Image width: 0.5000
            Exp time: 5.0000
       Rotation axis: Omega
               Omega: 0.0000
                 Chi: 45.0000
                 Phi: 180.0000
                 XTD: 44.9575
              2theta: -15.0892
;
_diffrn_measurement_device
;
AFC10: Fixed Chi 2 circle
;
_diffrn_measurement_device_type
;
Rigaku Pilatus 200K
;
_diffrn_measurement_method 'profile data from \w-scans'
_diffrn_measurement_specimen_support Fiber
_diffrn_orient_matrix_type d*Trek
_diffrn_orient_matrix_UB_11 -0.033763
_diffrn_orient_matrix_UB_12 0.027790
_diffrn_orient_matrix_UB_13 0.065206
_diffrn_orient_matrix_UB_21 0.055366
_diffrn_orient_matrix_UB_22 -0.018131
_diffrn_orient_matrix_UB_23 0.025024
_diffrn_orient_matrix_UB_31 0.006334
_diffrn_orient_matrix_UB_32 0.057544
_diffrn_orient_matrix_UB_33 -0.019546
_diffrn_radiation_monochromator Confocal
_diffrn_radiation_type MoK\a
_diffrn_radiation_wavelength 0.71073
_diffrn_reflns_av_R_equivalents 0.0224
_diffrn_reflns_av_unetI/netI 0.0212
_diffrn_reflns_limit_h_max 16
_diffrn_reflns_limit_h_min -16
_diffrn_reflns_limit_k_max 21
_diffrn_reflns_limit_k_min -21
_diffrn_reflns_limit_l_max 22
_diffrn_reflns_limit_l_min -22
_diffrn_reflns_number 45162
_diffrn_reflns_theta_full 27.57
_diffrn_reflns_theta_max 27.57
_diffrn_reflns_theta_min 3.13
_diffrn_source 'Rotating Anode'
_diffrn_source_current 24.0
_diffrn_source_power 1.2
_diffrn_source_voltage 50.0
_exptl_absorpt_coefficient_mu 0.687
_exptl_absorpt_correction_T_max 1.000
_exptl_absorpt_correction_T_min 0.942
_exptl_absorpt_correction_type multi-scan
_exptl_absorpt_process_details 'REQAB (Rigaku, 1998)'
_exptl_crystal_colour Colorless
_exptl_crystal_density_diffrn 1.320
_exptl_crystal_density_method "'not measured'"
_exptl_crystal_description Prism
_exptl_crystal_F_000 1445
_exptl_crystal_preparation Fiber
_exptl_crystal_size_max 0.2
_exptl_crystal_size_mid 0.18
_exptl_crystal_size_min 0.12
_refine_diff_density_max 1.420
_refine_diff_density_min -0.665
_refine_diff_density_rms 0.077
_refine_ls_extinction_method none
_refine_ls_goodness_of_fit_ref 1.060
_refine_ls_hydrogen_treatment constr
_refine_ls_matrix_type full
_refine_ls_number_parameters 861
_refine_ls_number_reflns 15809
_refine_ls_number_restraints 269
_refine_ls_restrained_S_all 1.077
_refine_ls_R_factor_all 0.0432
_refine_ls_R_factor_gt 0.0378
_refine_ls_shift/su_max 0.003
_refine_ls_shift/su_mean 0.000
_refine_ls_structure_factor_coef Fsqd
_refine_ls_weighting_details 'calc w=1/[\s^2^(Fo^2^)+(0.0672P)^2^+2.8016P] where P=(Fo^2^+2Fc^2^)/3'
_refine_ls_weighting_scheme calc
_refine_ls_wR_factor_gt 0.1130
_refine_ls_wR_factor_ref 0.1164
_reflns_number_gt 13965
_reflns_number_total 15809
_reflns_threshold_expression >2sigma(I)
_cod_data_source_file c7cc00149e2.cif
_cod_data_source_block shelx
_cod_depositor_comments
;
The following automatic conversions were performed:

'_exptl_absorpt_correction_type' value 'Multi-scan' changed to
'multi-scan' according to
/home/data/users/saulius/crontab/automatic-downloads/rss-feeds/RSC/lib/dictionaries/cif_core.dic
dictionary named 'cif_core.dic' version 2.4.2 from 2011-04-26.

Automatic conversion script
Id: cif_fix_values 4973 2017-02-22 13:04:09Z antanas 

 Adding full bibliography for 7119749--7119751.cif.
;
_cod_original_formula_sum 'C139 H147 B2 F8 Fe2 N2 Ni2 O9.50 P8 S4'
_cod_database_code 7119751
_olex2_refinement_description
;
1. Fixed Uiso
 At 1.2 times of:
  All C(H) groups, All C(H,H) groups, All O(H) groups
 At 1.5 times of:
  All C(H,H,H) groups, All O(H,H) groups
2. Restrained distances
 B1-F1 = B1-F2 = B1-F3 = B1-F4 = B1-F1' = B1-F2' = B1-F3' = B1-F4'
 1.35 with sigma of 0.01
 O5-C70
 1.24 with sigma of 0.01
 C69-C70 = C70-C71
 1.54 with sigma of 0.01
3. Uiso/Uaniso restraints and constraints
F1 \\sim F2 \\sim F3 \\sim F4 \\sim F1' \\sim F2' \\sim F3' \\sim F4': within
1.7A with sigma of 0.01 and sigma for terminal atoms of 0.02
C69 \\sim C70 \\sim C71 \\sim C5: within 1.7A with sigma of 0.01 and sigma for
terminal atoms of 0.02
O3 \\sim C63 \\sim C64 \\sim C65 \\sim O4 \\sim C66 \\sim C67 \\sim C68 \\sim
O5 \\sim C69 \\sim C70 \\sim C71: within 1.7A with sigma of 0.01 and sigma for
terminal atoms of 0.02
C70 \\sim O5 \\sim C69 \\sim C71: within 3.8A with sigma of 0.005 and sigma for
terminal atoms of 0.005
Uanis(F1) \\sim Ueq, Uanis(F2) \\sim Ueq, Uanis(F3) \\sim Ueq, Uanis(F4) \\sim
Ueq, Uanis(F1') \\sim Ueq, Uanis(F2') \\sim Ueq, Uanis(F3') \\sim Ueq,
Uanis(F4') \\sim Ueq: with sigma of 0.01 and sigma for terminal atoms of 0.02
Uanis(O3) \\sim Ueq, Uanis(C63) \\sim Ueq, Uanis(C64) \\sim Ueq, Uanis(C65)
\\sim Ueq, Uanis(O4) \\sim Ueq, Uanis(C66) \\sim Ueq, Uanis(C67) \\sim Ueq,
Uanis(C68) \\sim Ueq, Uanis(O5) \\sim Ueq, Uanis(C69) \\sim Ueq, Uanis(C70)
\\sim Ueq, Uanis(C71) \\sim Ueq: with sigma of 0.01 and sigma for terminal
atoms of 0.02
Uanis(F1) \\sim Ueq, Uanis(O6) \\sim Ueq: with sigma of 0.005 and sigma for
terminal atoms of 0.005
Uanis(C69) \\sim Ueq, Uanis(C70) \\sim Ueq, Uanis(C71) \\sim Ueq, Uanis(O5)
\\sim Ueq, Uanis(O6) \\sim Ueq: with sigma of 0.01 and sigma for terminal atoms
of 0.02
4. Others
 Sof(F1')=Sof(F2')=Sof(F3')=Sof(F4')=1-FVAR(1)
 Sof(F1)=Sof(F2)=Sof(F3)=Sof(F4)=FVAR(1)
 Fixed Sof: O5(0.5) C69(0.5) H69A(0.5) H69B(0.5) H69C(0.5) C70(0.5) C71(0.5)
 H71A(0.5) H71B(0.5) H71C(0.5) O6(0.25) H6A(0.25) H6B(0.25)
5.a Riding coordinates:
 O2(H2), C69(H69A,H69B,H69C), C71(H71A,H71B,H71C), O6(H6A,H6B)
5.b Secondary CH2 refined with riding coordinates:
 C28(H28A,H28B), C29(H29A,H29B), C30(H30A,H30B), C43(H43A,H43B), C44(H44A,H44B)
5.c Aromatic/amide H refined with riding coordinates:
 C3(H3), C4(H4), C5(H5), C6(H6), C7(H7), C9(H9), C10(H10), C11(H11), C12(H12),
 C13(H13), C14(H14), C15(H15), C17(H17), C18(H18), C19(H19), C20(H20), C21(H21),
  C23(H23), C24(H24), C25(H25), C26(H26), C27(H27), C32(H32), C33(H33),
 C34(H34), C35(H35), C36(H36), C38(H38), C39(H39), C40(H40), C41(H41), C42(H42),
  C46(H46), C47(H47), C48(H48), C49(H49), C50(H50), C52(H52), C53(H53),
 C54(H54), C55(H55), C56(H56), C58(H58), C59(H59), C60(H60), C61(H61), C62(H62)
5.d Idealised Me refined as rotating group:
 C63(H63A,H63B,H63C), C65(H65A,H65B,H65C), C66(H66A,H66B,H66C), C68(H68A,H68B,
 H68C)
;
_olex2_submission_special_instructions 'No special instructions were received'

loop_
_space_group_symop_id
_space_group_symop_operation_xyz
1 'x, y, z'
2 '-x, -y, -z'

loop_
_atom_site_label
_atom_site_type_symbol
_atom_site_fract_x
_atom_site_fract_y
_atom_site_fract_z
_atom_site_U_iso_or_equiv
_atom_site_adp_type
_atom_site_occupancy
_atom_site_calc_flag
_atom_site_disorder_assembly
_atom_site_disorder_group
_atom_site_refinement_flags_posn
_atom_site_refinement_flags_adp
Ni1 Ni 0.378262(18) 0.817950(15) 0.263024(14) 0.01612(7) Uani 1 d . . . .
Fe1 Fe 0.28590(2) 1.001631(17) 0.243380(16) 0.01667(7) Uani 1 d . . . .
S1 S 0.43239(4) 0.91534(3) 0.31125(3) 0.01895(10) Uani 1 d . . . .
S2 S 0.33760(4) 0.93186(3) 0.14928(3) 0.02139(11) Uani 1 d . . . .
P1 P 0.23837(4) 1.05863(3) 0.34270(3) 0.01769(10) Uani 1 d . . . .
P2 P 0.13757(4) 1.07405(3) 0.18021(3) 0.01778(10) Uani 1 d . . . .
P3 P 0.32859(4) 0.72856(3) 0.20579(3) 0.01864(11) Uani 1 d . . . .
P4 P 0.46805(4) 0.72166(3) 0.36360(3) 0.01629(10) Uani 1 d . . . .
O1 O 0.39703(14) 1.14441(10) 0.17223(10) 0.0320(4) Uani 1 d . . . .
O2 O 0.22573(12) 0.89554(9) 0.29497(9) 0.0233(3) Uani 1 d . . . .
H2 H 0.2081 0.8858 0.2533 0.028 Uiso 1 d . . R .
N1 N 0.41817(14) 0.58366(11) 0.31824(11) 0.0217(3) Uani 1 d . . . .
C1 C 0.35227(15) 1.08887(13) 0.19882(12) 0.0209(4) Uani 1 d . . . .
C2 C 0.19442(16) 0.99616(14) 0.44119(12) 0.0220(4) Uani 1 d . . . .
C3 C 0.11725(17) 0.94487(14) 0.44034(14) 0.0272(4) Uani 1 d . . . .
H3 H 0.0919 0.9427 0.3897 0.033 Uiso 1 calc . . R .
C4 C 0.07802(19) 0.89753(15) 0.51305(15) 0.0320(5) Uani 1 d . . . .
H4 H 0.0244 0.8646 0.5121 0.038 Uiso 1 calc . . R .
C5 C 0.1176(2) 0.89863(17) 0.58724(15) 0.0358(5) Uani 1 d . . . U
H5 H 0.0926 0.8649 0.6371 0.043 Uiso 1 calc . . R .
C6 C 0.1923(2) 0.94798(18) 0.58867(15) 0.0380(6) Uani 1 d . . . .
H6 H 0.2187 0.9485 0.6396 0.046 Uiso 1 calc . . R .
C7 C 0.23054(19) 0.99788(16) 0.51590(14) 0.0312(5) Uani 1 d . . . .
H7 H 0.2814 1.0330 0.5177 0.037 Uiso 1 calc . . R .
C8 C 0.33739(16) 1.11607(14) 0.36466(13) 0.0230(4) Uani 1 d . . . .
C9 C 0.43189(18) 1.07081(16) 0.40238(14) 0.0295(5) Uani 1 d . . . .
H9 H 0.4395 1.0108 0.4245 0.035 Uiso 1 calc . . R .
C10 C 0.5150(2) 1.11301(18) 0.40775(16) 0.0359(5) Uani 1 d . . . .
H10 H 0.5790 1.0817 0.4341 0.043 Uiso 1 calc . . R .
C11 C 0.5056(2) 1.19999(18) 0.37519(16) 0.0379(6) Uani 1 d . . . .
H11 H 0.5634 1.2284 0.3778 0.045 Uiso 1 calc . . R .
C12 C 0.4117(2) 1.24546(17) 0.33883(17) 0.0382(6) Uani 1 d . . . .
H12 H 0.4046 1.3055 0.3172 0.046 Uiso 1 calc . . R .
C13 C 0.3276(2) 1.20414(15) 0.33367(15) 0.0312(5) Uani 1 d . . . .
H13 H 0.2631 1.2360 0.3089 0.037 Uiso 1 calc . . R .
C14 C 0.12469(16) 1.13940(13) 0.30709(13) 0.0218(4) Uani 1 d . . . .
H14 H 0.0990 1.1767 0.3376 0.026 Uiso 1 calc . . R .
C15 C 0.07860(16) 1.14467(13) 0.23705(13) 0.0219(4) Uani 1 d . . . .
H15 H 0.0169 1.1840 0.2171 0.026 Uiso 1 calc . . R .
C16 C 0.13839(16) 1.14696(13) 0.07668(12) 0.0210(4) Uani 1 d . . . .
C17 C 0.22711(17) 1.14646(14) 0.02872(13) 0.0249(4) Uani 1 d . . . .
H17 H 0.2872 1.1053 0.0486 0.030 Uiso 1 calc . . R .
C18 C 0.22810(19) 1.20620(15) -0.04833(13) 0.0284(5) Uani 1 d . . . .
H18 H 0.2892 1.2059 -0.0804 0.034 Uiso 1 calc . . R .
C19 C 0.1406(2) 1.26566(15) -0.07804(14) 0.0309(5) Uani 1 d . . . .
H19 H 0.1415 1.3064 -0.1304 0.037 Uiso 1 calc . . R .
C20 C 0.0511(2) 1.26570(15) -0.03108(15) 0.0327(5) Uani 1 d . . . .
H20 H -0.0093 1.3063 -0.0518 0.039 Uiso 1 calc . . R .
C21 C 0.04954(18) 1.20669(14) 0.04597(13) 0.0273(4) Uani 1 d . . . .
H21 H -0.0118 1.2070 0.0777 0.033 Uiso 1 calc . . R .
C22 C 0.03299(16) 1.01409(13) 0.17310(12) 0.0217(4) Uani 1 d . . . .
C23 C 0.03959(18) 0.97099(15) 0.11518(14) 0.0286(5) Uani 1 d . . . .
H23 H 0.0972 0.9740 0.0794 0.034 Uiso 1 calc . . R .
C24 C -0.0380(2) 0.92353(16) 0.10958(15) 0.0344(5) Uani 1 d . . . .
H24 H -0.0333 0.8943 0.0699 0.041 Uiso 1 calc . . R .
C25 C -0.1221(2) 0.91869(17) 0.16157(15) 0.0351(5) Uani 1 d . . . .
H25 H -0.1750 0.8862 0.1575 0.042 Uiso 1 calc . . R .
C26 C -0.1290(2) 0.96104(18) 0.21941(16) 0.0370(6) Uani 1 d . . . .
H26 H -0.1868 0.9578 0.2550 0.044 Uiso 1 calc . . R .
C27 C -0.05117(19) 1.00867(16) 0.22570(14) 0.0310(5) Uani 1 d . . . .
H27 H -0.0557 1.0373 0.2659 0.037 Uiso 1 calc . . R .
C28 C 0.54731(17) 0.94622(14) 0.25059(14) 0.0269(4) Uani 1 d . . . .
H28A H 0.5444 1.0084 0.2369 0.032 Uiso 1 calc . . R .
H28B H 0.6114 0.9192 0.2847 0.032 Uiso 1 calc . . R .
C29 C 0.55692(18) 0.92249(15) 0.17162(14) 0.0305(5) Uani 1 d . . . .
H29A H 0.6216 0.9410 0.1444 0.037 Uiso 1 calc . . R .
H29B H 0.5659 0.8599 0.1860 0.037 Uiso 1 calc . . R .
C30 C 0.46567(19) 0.95910(14) 0.11034(13) 0.0292(5) Uani 1 d . . . .
H30A H 0.4811 0.9389 0.0622 0.035 Uiso 1 calc . . R .
H30B H 0.4610 1.0216 0.0915 0.035 Uiso 1 calc . . R .
C31 C 0.32838(19) 0.76708(13) 0.09476(12) 0.0253(4) Uani 1 d . . . .
C32 C 0.2369(2) 0.80809(15) 0.04945(14) 0.0325(5) Uani 1 d . . . .
H32 H 0.1714 0.8097 0.0759 0.039 Uiso 1 calc . . R .
C33 C 0.2414(3) 0.84694(17) -0.03495(15) 0.0438(7) Uani 1 d . . . .
H33 H 0.1790 0.8751 -0.0657 0.053 Uiso 1 calc . . R .
C34 C 0.3359(3) 0.84415(18) -0.07296(15) 0.0507(8) Uani 1 d . . . .
H34 H 0.3390 0.8709 -0.1301 0.061 Uiso 1 calc . . R .
C35 C 0.4268(3) 0.8027(2) -0.02888(17) 0.0495(8) Uani 1 d . . . .
H35 H 0.4918 0.8006 -0.0560 0.059 Uiso 1 calc . . R .
C36 C 0.4239(2) 0.76404(17) 0.05538(15) 0.0362(5) Uani 1 d . . . .
H36 H 0.4866 0.7359 0.0856 0.043 Uiso 1 calc . . R .
C37 C 0.19941(16) 0.69845(13) 0.23378(13) 0.0226(4) Uani 1 d . . . .
C38 C 0.15557(18) 0.64863(14) 0.19509(14) 0.0292(5) Uani 1 d . . . .
H38 H 0.1891 0.6360 0.1495 0.035 Uiso 1 calc . . R .
C39 C 0.06317(19) 0.61768(15) 0.22318(17) 0.0364(6) Uani 1 d . . . .
H39 H 0.0334 0.5840 0.1967 0.044 Uiso 1 calc . . R .
C40 C 0.01398(19) 0.63564(16) 0.28976(18) 0.0405(6) Uani 1 d . . . .
H40 H -0.0493 0.6143 0.3087 0.049 Uiso 1 calc . . R .
C41 C 0.05691(19) 0.68449(17) 0.32844(17) 0.0381(6) Uani 1 d . . . .
H41 H 0.0232 0.6966 0.3742 0.046 Uiso 1 calc . . R .
C42 C 0.14967(17) 0.71624(15) 0.30062(14) 0.0287(5) Uani 1 d . . . .
H42 H 0.1789 0.7500 0.3273 0.034 Uiso 1 calc . . R .
C43 C 0.40892(17) 0.62160(13) 0.23045(12) 0.0226(4) Uani 1 d . . . .
H43A H 0.3753 0.5852 0.2060 0.027 Uiso 1 calc . . R .
H43B H 0.4796 0.6265 0.2072 0.027 Uiso 1 calc . . R .
C44 C 0.49865(15) 0.61106(12) 0.35686(12) 0.0199(4) Uani 1 d . . . .
H44A H 0.5642 0.6067 0.3263 0.024 Uiso 1 calc . . R .
H44B H 0.5121 0.5715 0.4129 0.024 Uiso 1 calc . . R .
C45 C 0.34834(15) 0.53066(12) 0.36347(13) 0.0218(4) Uani 1 d . . . .
C46 C 0.30194(18) 0.47839(14) 0.32922(15) 0.0292(5) Uani 1 d . . . .
H46 H 0.3142 0.4807 0.2739 0.035 Uiso 1 calc . . R .
C47 C 0.23770(19) 0.42294(16) 0.37647(17) 0.0365(6) Uani 1 d . . . .
H47 H 0.2063 0.3879 0.3525 0.044 Uiso 1 calc . . R .
C48 C 0.21853(18) 0.41763(16) 0.45703(17) 0.0362(6) Uani 1 d . . . .
H48 H 0.1751 0.3791 0.4885 0.043 Uiso 1 calc . . R .
C49 C 0.26353(17) 0.46938(15) 0.49122(15) 0.0307(5) Uani 1 d . . . .
H49 H 0.2510 0.4663 0.5467 0.037 Uiso 1 calc . . R .
C50 C 0.32712(17) 0.52599(13) 0.44512(14) 0.0254(4) Uani 1 d . . . .
H50 H 0.3565 0.5619 0.4692 0.030 Uiso 1 calc . . R .
C51 C 0.59973(15) 0.74477(12) 0.37513(12) 0.0186(4) Uani 1 d . . . .
C52 C 0.62327(17) 0.77852(13) 0.43634(13) 0.0237(4) Uani 1 d . . . .
H52 H 0.5715 0.7867 0.4746 0.028 Uiso 1 calc . . R .
C53 C 0.72262(18) 0.80028(15) 0.44153(15) 0.0306(5) Uani 1 d . . . .
H53 H 0.7388 0.8220 0.4841 0.037 Uiso 1 calc . . R .
C54 C 0.79772(18) 0.79043(16) 0.38518(16) 0.0327(5) Uani 1 d . . . .
H54 H 0.8649 0.8063 0.3884 0.039 Uiso 1 calc . . R .
C55 C 0.77487(17) 0.75731(15) 0.32364(15) 0.0286(5) Uani 1 d . . . .
H55 H 0.8266 0.7505 0.2849 0.034 Uiso 1 calc . . R .
C56 C 0.67656(16) 0.73408(13) 0.31861(13) 0.0220(4) Uani 1 d . . . .
H56 H 0.6615 0.7110 0.2768 0.026 Uiso 1 calc . . R .
C57 C 0.41103(15) 0.70518(12) 0.46377(12) 0.0185(4) Uani 1 d . . . .
C58 C 0.30794(16) 0.74164(13) 0.47126(13) 0.0218(4) Uani 1 d . . . .
H58 H 0.2728 0.7849 0.4264 0.026 Uiso 1 calc . . R .
C59 C 0.25693(17) 0.71396(14) 0.54516(13) 0.0257(4) Uani 1 d . . . .
H59 H 0.1866 0.7383 0.5503 0.031 Uiso 1 calc . . R .
C60 C 0.30790(17) 0.65126(14) 0.61104(13) 0.0247(4) Uani 1 d . . . .
H60 H 0.2713 0.6309 0.6601 0.030 Uiso 1 calc . . R .
C61 C 0.41252(16) 0.61803(13) 0.60558(12) 0.0223(4) Uani 1 d . . . .
H61 H 0.4484 0.5768 0.6515 0.027 Uiso 1 calc . . R .
C62 C 0.46431(16) 0.64553(13) 0.53243(12) 0.0207(4) Uani 1 d . . . .
H62 H 0.5361 0.6239 0.5289 0.025 Uiso 1 calc . . R .
B1 B 0.2873(2) 0.43821(18) 0.80908(18) 0.0395(7) Uani 1 d . . D .
F1 F 0.3413(15) 0.3565(7) 0.8310(10) 0.038(2) Uani 0.58(3) d A 1 D U
F2 F 0.2129(13) 0.4584(9) 0.8606(9) 0.090(4) Uani 0.58(3) d A 1 D U
F3 F 0.3500(10) 0.5008(8) 0.7901(11) 0.069(3) Uani 0.58(3) d A 1 D U
F4 F 0.2375(12) 0.4482(8) 0.7338(8) 0.078(3) Uani 0.58(3) d A 1 D U
F1' F 0.3472(19) 0.3595(9) 0.8428(15) 0.040(3) Uani 0.42(3) d A 2 D U
F2' F 0.2445(15) 0.4496(12) 0.8803(8) 0.068(3) Uani 0.42(3) d A 2 D U
F3' F 0.3580(10) 0.4927(8) 0.7769(13) 0.049(3) Uani 0.42(3) d A 2 D U
F4' F 0.2079(10) 0.4338(8) 0.7603(10) 0.070(3) Uani 0.42(3) d A 2 D U
O3 O 1.02466(17) 0.28218(12) 0.40456(14) 0.0506(5) Uani 1 d . . . U
C63 C 0.9467(2) 0.41968(18) 0.4042(2) 0.0444(6) Uani 1 d . . . U
H63A H 0.9382 0.3924 0.4626 0.067 Uiso 1 calc . . GR .
H63B H 0.8785 0.4490 0.3790 0.067 Uiso 1 calc . . GR .
H63C H 0.9958 0.4607 0.3969 0.067 Uiso 1 calc . . GR .
C64 C 0.98899(19) 0.35374(16) 0.36448(19) 0.0389(6) Uani 1 d . . . U
C65 C 0.9872(3) 0.3820(2) 0.2734(2) 0.0555(8) Uani 1 d . . . U
H65A H 1.0364 0.4227 0.2535 0.083 Uiso 1 calc . . GR .
H65B H 0.9162 0.4090 0.2529 0.083 Uiso 1 calc . . GR .
H65C H 1.0079 0.3328 0.2538 0.083 Uiso 1 calc . . GR .
O4 O 0.8394(2) 0.2427(2) 0.1875(2) 0.0889(10) Uani 1 d . . . U
C66 C 0.7766(5) 0.3605(3) 0.0749(3) 0.1014(18) Uani 1 d . . . U
H66A H 0.7654 0.4173 0.0812 0.152 Uiso 1 calc . . GR .
H66B H 0.7236 0.3568 0.0366 0.152 Uiso 1 calc . . GR .
H66C H 0.8468 0.3496 0.0536 0.152 Uiso 1 calc . . GR .
C67 C 0.7675(2) 0.2968(2) 0.1549(2) 0.0503(7) Uani 1 d . . . U
C68 C 0.6639(3) 0.2999(3) 0.1930(2) 0.0646(9) Uani 1 d . . . U
H68A H 0.6667 0.2541 0.2448 0.097 Uiso 1 calc . . GR .
H68B H 0.6112 0.2929 0.1563 0.097 Uiso 1 calc . . GR .
H68C H 0.6448 0.3546 0.2031 0.097 Uiso 1 calc . . GR .
O5 O 0.2400(6) 0.4740(4) 0.1341(4) 0.0949(16) Uani 0.50 d B 1 D U
C69 C 0.3879(9) 0.3996(8) 0.0745(7) 0.117(2) Uani 0.50 d B 1 D U
H69A H 0.4131 0.4518 0.0422 0.175 Uiso 0.50 d B 1 R .
H69B H 0.3862 0.3621 0.0407 0.175 Uiso 0.50 d B 1 R .
H69C H 0.4352 0.3709 0.1218 0.175 Uiso 0.50 d B 1 R .
C70 C 0.2774(8) 0.4211(6) 0.1041(6) 0.104(2) Uani 0.50 d B 1 D U
C71 C 0.2183(10) 0.3604(6) 0.0892(6) 0.0973(19) Uani 0.50 d B 1 D U
H71A H 0.2234 0.3101 0.1375 0.146 Uiso 0.50 d B 1 R .
H71B H 0.2461 0.3439 0.0419 0.146 Uiso 0.50 d B 1 R .
H71C H 0.1446 0.3862 0.0784 0.146 Uiso 0.50 d B 1 R .
O6 O 0.1043(11) 0.4531(8) 0.0608(8) 0.088(3) Uani 0.25 d C 2 . U
H6A H 0.0443 0.4620 0.0350 0.132 Uiso 0.25 d C 2 R .
H6B H 0.1380 0.4957 0.0398 0.132 Uiso 0.25 d C 2 R .

loop_
_atom_site_aniso_label
_atom_site_aniso_U_11
_atom_site_aniso_U_22
_atom_site_aniso_U_33
_atom_site_aniso_U_23
_atom_site_aniso_U_13
_atom_site_aniso_U_12
Ni1 0.01626(12) 0.01421(13) 0.01623(12) -0.00265(9) 0.00100(9) -0.00140(9)
Fe1 0.02038(14) 0.01265(14) 0.01622(13) -0.00403(10) 0.00178(10) -0.00109(10)
S1 0.0192(2) 0.0157(2) 0.0207(2) -0.00467(17) 0.00120(17) -0.00078(17)
S2 0.0293(3) 0.0163(2) 0.0169(2) -0.00500(17) 0.00083(18) 0.00176(19)
P1 0.0183(2) 0.0179(2) 0.0188(2) -0.00764(19) 0.00351(18) -0.00488(18)
P2 0.0201(2) 0.0147(2) 0.0179(2) -0.00403(18) 0.00186(18) -0.00261(18)
P3 0.0204(2) 0.0171(2) 0.0172(2) -0.00327(18) 0.00006(18) -0.00296(18)
P4 0.0146(2) 0.0149(2) 0.0180(2) -0.00365(18) 0.00115(17) -0.00100(17)
O1 0.0387(9) 0.0264(8) 0.0314(8) -0.0076(7) 0.0104(7) -0.0100(7)
O2 0.0309(8) 0.0190(7) 0.0200(7) -0.0055(6) 0.0004(6) -0.0042(6)
N1 0.0232(8) 0.0178(8) 0.0236(8) -0.0043(7) -0.0002(7) -0.0056(7)
C1 0.0185(9) 0.0225(10) 0.0226(9) -0.0108(8) 0.0023(7) 0.0019(8)
C2 0.0192(9) 0.0258(10) 0.0203(9) -0.0070(8) 0.0049(7) -0.0023(8)
C3 0.0262(11) 0.0255(11) 0.0295(11) -0.0087(9) 0.0046(8) -0.0029(8)
C4 0.0291(11) 0.0265(11) 0.0379(12) -0.0069(10) 0.0103(9) -0.0044(9)
C5 0.0345(12) 0.0367(13) 0.0279(11) -0.0014(10) 0.0128(9) 0.0008(10)
C6 0.0401(14) 0.0484(15) 0.0230(11) -0.0093(10) 0.0043(10) -0.0032(11)
C7 0.0310(12) 0.0375(13) 0.0268(11) -0.0117(10) 0.0041(9) -0.0064(10)
C8 0.0249(10) 0.0261(11) 0.0241(10) -0.0141(8) 0.0060(8) -0.0105(8)
C9 0.0286(11) 0.0330(12) 0.0302(11) -0.0117(9) 0.0023(9) -0.0111(9)
C10 0.0285(12) 0.0487(15) 0.0381(13) -0.0201(11) 0.0002(10) -0.0141(11)
C11 0.0360(13) 0.0473(15) 0.0445(14) -0.0275(12) 0.0106(11) -0.0233(12)
C12 0.0458(15) 0.0298(13) 0.0462(14) -0.0171(11) 0.0087(11) -0.0176(11)
C13 0.0338(12) 0.0255(11) 0.0382(12) -0.0139(10) 0.0032(10) -0.0082(9)
C14 0.0222(9) 0.0175(9) 0.0271(10) -0.0097(8) 0.0060(8) -0.0022(7)
C15 0.0206(9) 0.0172(9) 0.0272(10) -0.0069(8) 0.0036(8) -0.0005(7)
C16 0.0259(10) 0.0171(9) 0.0195(9) -0.0034(7) -0.0011(7) -0.0060(8)
C17 0.0277(10) 0.0207(10) 0.0235(10) -0.0033(8) 0.0007(8) -0.0025(8)
C18 0.0319(11) 0.0278(11) 0.0236(10) -0.0031(9) 0.0037(8) -0.0087(9)
C19 0.0402(13) 0.0242(11) 0.0233(10) 0.0026(8) -0.0040(9) -0.0089(9)
C20 0.0338(12) 0.0271(12) 0.0305(11) -0.0008(9) -0.0076(9) 0.0012(9)
C21 0.0270(11) 0.0256(11) 0.0258(10) -0.0031(8) -0.0022(8) -0.0028(9)
C22 0.0228(10) 0.0192(10) 0.0216(9) -0.0029(8) 0.0001(7) -0.0050(8)
C23 0.0302(11) 0.0294(12) 0.0295(11) -0.0114(9) 0.0052(9) -0.0100(9)
C24 0.0411(13) 0.0353(13) 0.0334(12) -0.0160(10) 0.0021(10) -0.0144(11)
C25 0.0368(13) 0.0358(13) 0.0353(12) -0.0084(10) -0.0001(10) -0.0192(11)
C26 0.0324(12) 0.0472(15) 0.0363(13) -0.0139(11) 0.0106(10) -0.0208(11)
C27 0.0337(12) 0.0354(13) 0.0281(11) -0.0123(10) 0.0074(9) -0.0135(10)
C28 0.0223(10) 0.0214(10) 0.0346(11) -0.0048(9) 0.0061(8) -0.0047(8)
C29 0.0290(11) 0.0243(11) 0.0340(12) -0.0048(9) 0.0128(9) -0.0016(9)
C30 0.0368(12) 0.0229(11) 0.0241(10) -0.0041(8) 0.0131(9) -0.0012(9)
C31 0.0409(12) 0.0182(10) 0.0189(9) -0.0062(8) 0.0024(8) -0.0102(9)
C32 0.0514(15) 0.0226(11) 0.0228(10) -0.0036(9) -0.0064(10) -0.0093(10)
C33 0.077(2) 0.0293(13) 0.0239(12) -0.0014(10) -0.0117(12) -0.0171(13)
C34 0.099(3) 0.0382(15) 0.0181(11) -0.0046(10) 0.0027(13) -0.0295(16)
C35 0.078(2) 0.0471(16) 0.0315(13) -0.0162(12) 0.0254(14) -0.0302(16)
C36 0.0499(15) 0.0335(13) 0.0288(12) -0.0114(10) 0.0108(10) -0.0149(11)
C37 0.0185(9) 0.0187(10) 0.0253(10) 0.0007(8) -0.0053(7) -0.0017(7)
C38 0.0306(11) 0.0223(11) 0.0308(11) -0.0009(9) -0.0080(9) -0.0059(9)
C39 0.0306(12) 0.0207(11) 0.0498(15) 0.0035(10) -0.0172(11) -0.0065(9)
C40 0.0217(11) 0.0275(12) 0.0596(17) 0.0061(11) -0.0021(11) -0.0048(9)
C41 0.0256(11) 0.0355(13) 0.0462(14) -0.0034(11) 0.0081(10) -0.0029(10)
C42 0.0227(10) 0.0258(11) 0.0334(11) -0.0039(9) 0.0014(9) -0.0013(8)
C43 0.0258(10) 0.0181(10) 0.0243(10) -0.0076(8) 0.0005(8) -0.0019(8)
C44 0.0184(9) 0.0159(9) 0.0249(9) -0.0059(7) 0.0012(7) -0.0012(7)
C45 0.0179(9) 0.0134(9) 0.0290(10) -0.0006(8) -0.0024(8) 0.0010(7)
C46 0.0278(11) 0.0219(11) 0.0356(12) -0.0046(9) -0.0058(9) -0.0044(9)
C47 0.0293(12) 0.0264(12) 0.0519(15) -0.0055(11) -0.0067(10) -0.0102(10)
C48 0.0239(11) 0.0270(12) 0.0485(14) 0.0035(10) 0.0022(10) -0.0071(9)
C49 0.0226(10) 0.0244(11) 0.0369(12) 0.0007(9) 0.0038(9) 0.0003(8)
C50 0.0229(10) 0.0190(10) 0.0312(11) -0.0047(8) 0.0016(8) -0.0002(8)
C51 0.0160(8) 0.0145(9) 0.0231(9) -0.0028(7) 0.0002(7) -0.0011(7)
C52 0.0239(10) 0.0204(10) 0.0265(10) -0.0065(8) 0.0008(8) -0.0035(8)
C53 0.0299(11) 0.0291(12) 0.0358(12) -0.0116(10) -0.0032(9) -0.0091(9)
C54 0.0202(10) 0.0318(12) 0.0462(14) -0.0096(10) -0.0007(9) -0.0091(9)
C55 0.0193(10) 0.0266(11) 0.0374(12) -0.0069(9) 0.0059(8) -0.0026(8)
C56 0.0192(9) 0.0188(10) 0.0265(10) -0.0054(8) 0.0014(8) -0.0006(7)
C57 0.0195(9) 0.0162(9) 0.0192(9) -0.0044(7) 0.0016(7) -0.0027(7)
C58 0.0199(9) 0.0199(10) 0.0231(9) -0.0040(8) -0.0002(7) -0.0002(8)
C59 0.0192(9) 0.0281(11) 0.0282(10) -0.0076(9) 0.0053(8) -0.0016(8)
C60 0.0266(10) 0.0254(11) 0.0224(10) -0.0066(8) 0.0064(8) -0.0072(8)
C61 0.0253(10) 0.0196(10) 0.0201(9) -0.0030(7) -0.0011(7) -0.0041(8)
C62 0.0194(9) 0.0189(10) 0.0224(9) -0.0053(8) -0.0004(7) -0.0009(7)
B1 0.0425(16) 0.0298(14) 0.0443(16) -0.0103(12) 0.0131(13) -0.0036(12)
F1 0.043(4) 0.032(3) 0.039(3) -0.0131(19) 0.011(3) -0.007(2)
F2 0.094(6) 0.050(3) 0.114(6) -0.018(4) 0.065(5) 0.007(4)
F3 0.101(6) 0.039(3) 0.067(5) -0.009(3) 0.024(4) -0.028(4)
F4 0.079(5) 0.063(4) 0.092(5) -0.032(4) -0.030(4) 0.014(3)
F1' 0.035(3) 0.028(4) 0.049(7) 0.003(4) -0.001(4) -0.005(3)
F2' 0.099(8) 0.057(6) 0.061(5) -0.038(4) 0.047(5) -0.015(5)
F3' 0.050(4) 0.026(3) 0.056(6) 0.006(4) 0.025(3) -0.004(3)
F4' 0.051(4) 0.072(4) 0.075(5) -0.001(4) -0.026(4) -0.010(3)
O3 0.0544(12) 0.0249(9) 0.0682(14) -0.0099(9) 0.0229(10) -0.0053(8)
C63 0.0351(13) 0.0339(14) 0.0671(19) -0.0208(13) 0.0041(13) -0.0024(11)
C64 0.0262(11) 0.0288(13) 0.0654(17) -0.0174(12) 0.0117(11) -0.0103(10)
C65 0.0572(19) 0.0445(17) 0.065(2) -0.0210(15) -0.0003(16) -0.0006(14)
O4 0.0526(15) 0.106(2) 0.114(2) -0.059(2) -0.0328(15) 0.0293(15)
C66 0.135(4) 0.054(2) 0.116(4) -0.033(3) 0.058(3) -0.012(3)
C67 0.0400(15) 0.0568(18) 0.0657(19) -0.0399(16) -0.0055(13) 0.0025(13)
C68 0.057(2) 0.082(3) 0.068(2) -0.047(2) 0.0082(17) -0.0033(18)
O5 0.163(4) 0.072(3) 0.075(3) -0.061(2) -0.001(3) -0.015(3)
C69 0.164(4) 0.095(3) 0.094(3) -0.038(3) -0.006(3) -0.012(3)
C70 0.159(4) 0.086(3) 0.078(3) -0.042(3) -0.002(3) -0.012(3)
C71 0.161(4) 0.077(3) 0.074(3) -0.046(3) -0.004(3) -0.029(3)
O6 0.103(5) 0.085(5) 0.078(5) -0.026(4) 0.036(4) -0.023(4)

loop_
_atom_type_symbol
_atom_type_description
_atom_type_scat_dispersion_real
_atom_type_scat_dispersion_imag
_atom_type_scat_source
C C 0.0033 0.0016 'International Tables Vol C Tables 4.2.6.8 and 6.1.1.4'
H H 0.0000 0.0000 'International Tables Vol C Tables 4.2.6.8 and 6.1.1.4'
B B 0.0013 0.0007 'International Tables Vol C Tables 4.2.6.8 and 6.1.1.4'
F F 0.0171 0.0103 'International Tables Vol C Tables 4.2.6.8 and 6.1.1.4'
Fe Fe 0.3463 0.8444 'International Tables Vol C Tables 4.2.6.8 and 6.1.1.4'
N N 0.0061 0.0033 'International Tables Vol C Tables 4.2.6.8 and 6.1.1.4'
Ni Ni 0.3393 1.1124 'International Tables Vol C Tables 4.2.6.8 and 6.1.1.4'
O O 0.0106 0.0060 'International Tables Vol C Tables 4.2.6.8 and 6.1.1.4'
P P 0.1023 0.0942 'International Tables Vol C Tables 4.2.6.8 and 6.1.1.4'
S S 0.1246 0.1234 'International Tables Vol C Tables 4.2.6.8 and 6.1.1.4'

loop_
_geom_angle_atom_site_label_1
_geom_angle_atom_site_label_2
_geom_angle_atom_site_label_3
_geom_angle
S1 Ni1 S2 82.56(2)
S1 Ni1 O2 74.14(4)
S2 Ni1 O2 74.77(4)
P3 Ni1 S1 175.34(2)
P3 Ni1 S2 93.42(2)
P3 Ni1 O2 107.15(4)
P4 Ni1 S1 87.34(2)
P4 Ni1 S2 161.11(2)
P4 Ni1 P3 95.86(2)
P4 Ni1 O2 117.69(4)
S1 Fe1 S2 80.97(2)
P1 Fe1 S1 95.56(2)
P1 Fe1 S2 175.16(2)
P2 Fe1 S1 174.64(2)
P2 Fe1 S2 97.16(2)
P2 Fe1 P1 85.99(2)
O2 Fe1 S1 79.91(5)
O2 Fe1 S2 81.36(4)
O2 Fe1 P1 94.74(4)
O2 Fe1 P2 94.86(5)
C1 Fe1 S1 94.49(7)
C1 Fe1 S2 95.59(6)
C1 Fe1 P1 88.03(6)
C1 Fe1 P2 90.69(7)
C1 Fe1 O2 173.95(8)
Ni1 S1 Fe1 84.353(19)
C28 S1 Ni1 104.76(8)
C28 S1 Fe1 107.88(8)
Ni1 S2 Fe1 83.330(19)
C30 S2 Ni1 104.07(8)
C30 S2 Fe1 108.60(8)
C2 P1 Fe1 121.96(7)
C8 P1 Fe1 112.21(7)
C8 P1 C2 106.59(10)
C14 P1 Fe1 108.54(7)
C14 P1 C2 101.57(9)
C14 P1 C8 104.14(10)
C15 P2 Fe1 108.70(7)
C15 P2 C16 101.85(10)
C16 P2 Fe1 120.69(7)
C22 P2 Fe1 117.42(7)
C22 P2 C15 103.54(10)
C22 P2 C16 102.36(9)
C31 P3 Ni1 112.96(7)
C31 P3 C37 106.40(10)
C31 P3 C43 103.46(10)
C37 P3 Ni1 115.57(7)
C37 P3 C43 99.88(10)
C43 P3 Ni1 116.97(7)
C44 P4 Ni1 118.02(7)
C51 P4 Ni1 112.47(6)
C51 P4 C44 100.88(9)
C57 P4 Ni1 115.83(7)
C57 P4 C44 102.51(9)
C57 P4 C51 105.28(9)
Ni1 O2 H2 77.0
Fe1 O2 Ni1 89.08(6)
Fe1 O2 H2 99.2
C44 N1 C43 114.44(16)
C45 N1 C43 122.97(17)
C45 N1 C44 122.33(17)
O1 C1 Fe1 177.85(19)
C3 C2 P1 117.42(16)
C7 C2 P1 123.92(17)
C7 C2 C3 118.6(2)
C2 C3 H3 119.8
C4 C3 C2 120.5(2)
C4 C3 H3 119.8
C3 C4 H4 120.1
C3 C4 C5 119.7(2)
C5 C4 H4 120.1
C4 C5 H5 119.9
C6 C5 C4 120.2(2)
C6 C5 H5 119.9
C5 C6 H6 119.6
C5 C6 C7 120.8(2)
C7 C6 H6 119.6
C2 C7 C6 120.2(2)
C2 C7 H7 119.9
C6 C7 H7 119.9
C9 C8 P1 119.13(17)
C9 C8 C13 118.9(2)
C13 C8 P1 121.27(17)
C8 C9 H9 119.9
C10 C9 C8 120.2(2)
C10 C9 H9 119.9
C9 C10 H10 119.7
C11 C10 C9 120.6(2)
C11 C10 H10 119.7
C10 C11 H11 120.2
C10 C11 C12 119.6(2)
C12 C11 H11 120.2
C11 C12 H12 119.8
C11 C12 C13 120.5(2)
C13 C12 H12 119.8
C8 C13 H13 119.9
C12 C13 C8 120.3(2)
C12 C13 H13 119.9
P1 C14 H14 121.1
C15 C14 P1 117.80(15)
C15 C14 H14 121.1
P2 C15 H15 121.0
C14 C15 P2 117.92(16)
C14 C15 H15 121.0
C17 C16 P2 121.39(16)
C17 C16 C21 119.24(19)
C21 C16 P2 119.32(16)
C16 C17 H17 119.8
C16 C17 C18 120.4(2)
C18 C17 H17 119.8
C17 C18 H18 119.9
C19 C18 C17 120.2(2)
C19 C18 H18 119.9
C18 C19 H19 120.1
C18 C19 C20 119.8(2)
C20 C19 H19 120.1
C19 C20 H20 119.8
C19 C20 C21 120.5(2)
C21 C20 H20 119.8
C16 C21 H21 120.0
C20 C21 C16 119.9(2)
C20 C21 H21 120.0
C23 C22 P2 118.94(16)
C27 C22 P2 121.44(17)
C27 C22 C23 119.6(2)
C22 C23 H23 120.0
C24 C23 C22 120.1(2)
C24 C23 H23 120.0
C23 C24 H24 119.9
C25 C24 C23 120.3(2)
C25 C24 H24 119.9
C24 C25 H25 120.0
C26 C25 C24 120.0(2)
C26 C25 H25 120.0
C25 C26 H26 119.9
C25 C26 C27 120.1(2)
C27 C26 H26 119.9
C22 C27 C26 119.9(2)
C22 C27 H27 120.0
C26 C27 H27 120.0
S1 C28 H28A 108.6
S1 C28 H28B 108.6
H28A C28 H28B 107.5
C29 C28 S1 114.86(16)
C29 C28 H28A 108.6
C29 C28 H28B 108.6
C28 C29 H29A 108.2
C28 C29 H29B 108.2
H29A C29 H29B 107.3
C30 C29 C28 116.36(19)
C30 C29 H29A 108.2
C30 C29 H29B 108.2
S2 C30 H30A 108.5
S2 C30 H30B 108.5
C29 C30 S2 114.97(15)
C29 C30 H30A 108.5
C29 C30 H30B 108.5
H30A C30 H30B 107.5
C32 C31 P3 121.35(18)
C36 C31 P3 118.68(19)
C36 C31 C32 119.5(2)
C31 C32 H32 119.9
C31 C32 C33 120.2(3)
C33 C32 H32 119.9
C32 C33 H33 120.1
C34 C33 C32 119.8(3)
C34 C33 H33 120.1
C33 C34 H34 119.7
C33 C34 C35 120.5(2)
C35 C34 H34 119.7
C34 C35 H35 119.8
C34 C35 C36 120.4(3)
C36 C35 H35 119.8
C31 C36 C35 119.5(3)
C31 C36 H36 120.2
C35 C36 H36 120.2
C38 C37 P3 120.42(17)
C42 C37 P3 119.74(17)
C42 C37 C38 119.4(2)
C37 C38 H38 120.0
C39 C38 C37 120.0(2)
C39 C38 H38 120.0
C38 C39 H39 119.8
C40 C39 C38 120.3(2)
C40 C39 H39 119.8
C39 C40 H40 120.0
C41 C40 C39 120.0(2)
C41 C40 H40 120.0
C40 C41 H41 119.9
C40 C41 C42 120.2(3)
C42 C41 H41 119.9
C37 C42 C41 120.0(2)
C37 C42 H42 120.0
C41 C42 H42 120.0
P3 C43 H43A 109.8
P3 C43 H43B 109.8
N1 C43 P3 109.58(14)
N1 C43 H43A 109.8
N1 C43 H43B 109.8
H43A C43 H43B 108.2
P4 C44 H44A 108.4
P4 C44 H44B 108.4
N1 C44 P4 115.50(14)
N1 C44 H44A 108.4
N1 C44 H44B 108.4
H44A C44 H44B 107.5
C46 C45 N1 120.7(2)
C46 C45 C50 118.2(2)
C50 C45 N1 121.02(19)
C45 C46 H46 120.1
C47 C46 C45 119.8(2)
C47 C46 H46 120.1
C46 C47 H47 119.1
C48 C47 C46 121.7(2)
C48 C47 H47 119.1
C47 C48 H48 120.6
C47 C48 C49 118.9(2)
C49 C48 H48 120.6
C48 C49 H49 119.7
C48 C49 C50 120.6(2)
C50 C49 H49 119.7
C45 C50 H50 119.6
C49 C50 C45 120.8(2)
C49 C50 H50 119.6
C52 C51 P4 120.83(15)
C52 C51 C56 119.24(19)
C56 C51 P4 119.78(15)
C51 C52 H52 119.9
C53 C52 C51 120.2(2)
C53 C52 H52 119.9
C52 C53 H53 119.8
C54 C53 C52 120.4(2)
C54 C53 H53 119.8
C53 C54 H54 120.0
C53 C54 C55 119.9(2)
C55 C54 H54 120.0
C54 C55 H55 119.9
C54 C55 C56 120.2(2)
C56 C55 H55 119.9
C51 C56 H56 120.0
C55 C56 C51 120.1(2)
C55 C56 H56 120.0
C58 C57 P4 120.08(15)
C58 C57 C62 119.39(18)
C62 C57 P4 119.81(15)
C57 C58 H58 120.2
C57 C58 C59 119.52(19)
C59 C58 H58 120.2
C58 C59 H59 119.7
C60 C59 C58 120.62(19)
C60 C59 H59 119.7
C59 C60 H60 119.9
C59 C60 C61 120.21(19)
C61 C60 H60 119.9
C60 C61 H61 120.2
C62 C61 C60 119.59(19)
C62 C61 H61 120.2
C57 C62 H62 119.8
C61 C62 C57 120.43(18)
C61 C62 H62 119.8
F1 B1 F4 104.3(8)
F1 B1 F1' 9.9(18)
F1 B1 F2' 105.9(11)
F2 B1 F1 118.2(10)
F2 B1 F3 106.8(9)
F2 B1 F4 108.3(6)
F2 B1 F1' 113.0(13)
F2 B1 F2' 21.4(10)
F2 B1 F3' 119.3(10)
F3 B1 F1 114.6(12)
F3 B1 F4 103.4(10)
F3 B1 F1' 110.4(14)
F3 B1 F2' 99.3(10)
F1' B1 F4 114.2(12)
F2' B1 F4 129.6(7)
F2' B1 F1' 98.4(15)
F3' B1 F1 107.8(11)
F3' B1 F3 12.8(14)
F3' B1 F4 95.5(10)
F3' B1 F1' 105.5(14)
F3' B1 F2' 112.0(12)
F4' B1 F1 102.5(10)
F4' B1 F2 88.1(7)
F4' B1 F3 124.8(9)
F4' B1 F4 25.1(5)
F4' B1 F1' 111.4(14)
F4' B1 F2' 108.4(8)
F4' B1 F3' 119.1(10)
H63A C63 H63B 109.5
H63A C63 H63C 109.5
H63B C63 H63C 109.5
C64 C63 H63A 109.5
C64 C63 H63B 109.5
C64 C63 H63C 109.5
O3 C64 C63 121.5(3)
O3 C64 C65 122.3(3)
C65 C64 C63 116.2(3)
C64 C65 H65A 109.5
C64 C65 H65B 109.5
C64 C65 H65C 109.5
H65A C65 H65B 109.5
H65A C65 H65C 109.5
H65B C65 H65C 109.5
H66A C66 H66B 109.5
H66A C66 H66C 109.5
H66B C66 H66C 109.5
C67 C66 H66A 109.5
C67 C66 H66B 109.5
C67 C66 H66C 109.5
O4 C67 C66 122.8(4)
O4 C67 C68 120.5(4)
C68 C67 C66 116.7(4)
C67 C68 H68A 109.5
C67 C68 H68B 109.5
C67 C68 H68C 109.5
H68A C68 H68B 109.5
H68A C68 H68C 109.5
H68B C68 H68C 109.5
H69A C69 H69B 109.5
H69A C69 H69C 109.5
H69B C69 H69C 109.5
C70 C69 H69A 109.5
C70 C69 H69B 109.5
C70 C69 H69C 109.4
O5 C70 C69 132.1(9)
O5 C70 C71 122.7(9)
C71 C70 C69 105.2(8)
C70 C71 H71A 109.6
C70 C71 H71B 109.8
C70 C71 H71C 109.0
H71A C71 H71B 109.5
H71A C71 H71C 109.5
H71B C71 H71C 109.5
H71C O6 H6A 114.8
H71C O6 H6B 121.8
H6A O6 H6B 109.5

loop_
_geom_bond_atom_site_label_1
_geom_bond_atom_site_label_2
_geom_bond_distance
Ni1 S1 2.2418(5)
Ni1 S2 2.2830(6)
Ni1 P3 2.1985(6)
Ni1 P4 2.1831(6)
Ni1 O2 2.3400(15)
Fe1 S1 2.2967(6)
Fe1 S2 2.3013(6)
Fe1 P1 2.2297(6)
Fe1 P2 2.2150(6)
Fe1 O2 1.9902(15)
Fe1 C1 1.764(2)
S1 C28 1.837(2)
S2 C30 1.834(2)
P1 C2 1.825(2)
P1 C8 1.818(2)
P1 C14 1.816(2)
P2 C15 1.826(2)
P2 C16 1.826(2)
P2 C22 1.823(2)
P3 C31 1.819(2)
P3 C37 1.822(2)
P3 C43 1.861(2)
P4 C44 1.874(2)
P4 C51 1.824(2)
P4 C57 1.814(2)
O1 C1 1.138(3)
O2 H2 0.8245
N1 C43 1.448(3)
N1 C44 1.445(3)
N1 C45 1.409(3)
C2 C3 1.411(3)
C2 C7 1.386(3)
C3 H3 0.9500
C3 C4 1.390(3)
C4 H4 0.9500
C4 C5 1.391(4)
C5 H5 0.9500
C5 C6 1.364(4)
C6 H6 0.9500
C6 C7 1.401(3)
C7 H7 0.9500
C8 C9 1.393(3)
C8 C13 1.394(3)
C9 H9 0.9500
C9 C10 1.388(3)
C10 H10 0.9500
C10 C11 1.380(4)
C11 H11 0.9500
C11 C12 1.380(4)
C12 H12 0.9500
C12 C13 1.388(3)
C13 H13 0.9500
C14 H14 0.9500
C14 C15 1.328(3)
C15 H15 0.9500
C16 C17 1.394(3)
C16 C21 1.398(3)
C17 H17 0.9500
C17 C18 1.396(3)
C18 H18 0.9500
C18 C19 1.381(3)
C19 H19 0.9500
C19 C20 1.392(4)
C20 H20 0.9500
C20 C21 1.392(3)
C21 H21 0.9500
C22 C23 1.391(3)
C22 C27 1.391(3)
C23 H23 0.9500
C23 C24 1.389(3)
C24 H24 0.9500
C24 C25 1.384(4)
C25 H25 0.9500
C25 C26 1.381(4)
C26 H26 0.9500
C26 C27 1.396(3)
C27 H27 0.9500
C28 H28A 0.9900
C28 H28B 0.9900
C28 C29 1.524(3)
C29 H29A 0.9900
C29 H29B 0.9900
C29 C30 1.522(3)
C30 H30A 0.9900
C30 H30B 0.9900
C31 C32 1.394(3)
C31 C36 1.392(3)
C32 H32 0.9500
C32 C33 1.401(3)
C33 H33 0.9500
C33 C34 1.370(5)
C34 H34 0.9500
C34 C35 1.381(5)
C35 H35 0.9500
C35 C36 1.397(4)
C36 H36 0.9500
C37 C38 1.398(3)
C37 C42 1.392(3)
C38 H38 0.9500
C38 C39 1.387(3)
C39 H39 0.9500
C39 C40 1.386(4)
C40 H40 0.9500
C40 C41 1.379(4)
C41 H41 0.9500
C41 C42 1.395(3)
C42 H42 0.9500
C43 H43A 0.9900
C43 H43B 0.9900
C44 H44A 0.9900
C44 H44B 0.9900
C45 C46 1.399(3)
C45 C50 1.404(3)
C46 H46 0.9500
C46 C47 1.394(3)
C47 H47 0.9500
C47 C48 1.379(4)
C48 H48 0.9500
C48 C49 1.382(4)
C49 H49 0.9500
C49 C50 1.393(3)
C50 H50 0.9500
C51 C52 1.396(3)
C51 C56 1.401(3)
C52 H52 0.9500
C52 C53 1.394(3)
C53 H53 0.9500
C53 C54 1.381(3)
C54 H54 0.9500
C54 C55 1.391(3)
C55 H55 0.9500
C55 C56 1.391(3)
C56 H56 0.9500
C57 C58 1.397(3)
C57 C62 1.406(3)
C58 H58 0.9500
C58 C59 1.397(3)
C59 H59 0.9500
C59 C60 1.386(3)
C60 H60 0.9500
C60 C61 1.392(3)
C61 H61 0.9500
C61 C62 1.392(3)
C62 H62 0.9500
B1 F1 1.383(7)
B1 F2 1.364(7)
B1 F3 1.375(8)
B1 F4 1.411(7)
B1 F1' 1.386(8)
B1 F2' 1.384(7)
B1 F3' 1.373(8)
B1 F4' 1.362(8)
O3 C64 1.212(3)
C63 H63A 0.9800
C63 H63B 0.9800
C63 H63C 0.9800
C63 C64 1.498(4)
C64 C65 1.491(5)
C65 H65A 0.9800
C65 H65B 0.9800
C65 H65C 0.9800
O4 C67 1.207(4)
C66 H66A 0.9800
C66 H66B 0.9800
C66 H66C 0.9800
C66 C67 1.475(6)
C67 C68 1.474(5)
C68 H68A 0.9800
C68 H68B 0.9800
C68 H68C 0.9800
O5 C70 1.193(7)
C69 H69A 0.9800
C69 H69B 0.9800
C69 H69C 0.9799
C69 C70 1.530(9)
C70 C71 1.441(8)
C71 H71A 0.9800
C71 H71B 0.9800
C71 H71C 0.9799
O6 H71C 1.1150
O6 H6A 0.8700
O6 H6B 0.8700

loop_
_geom_torsion_atom_site_label_1
_geom_torsion_atom_site_label_2
_geom_torsion_atom_site_label_3
_geom_torsion_atom_site_label_4
_geom_torsion
Ni1 S1 C28 C29 17.39(17)
Ni1 S2 C30 C29 -17.87(18)
Ni1 P3 C31 C32 -96.11(18)
Ni1 P3 C31 C36 76.38(19)
Ni1 P3 C37 C38 173.71(14)
Ni1 P3 C37 C42 -14.14(19)
Ni1 P3 C43 N1 53.67(16)
Ni1 P4 C44 N1 -35.28(17)
Ni1 P4 C51 C52 102.13(16)
Ni1 P4 C51 C56 -73.47(17)
Ni1 P4 C57 C58 10.94(19)
Ni1 P4 C57 C62 -178.82(14)
Fe1 S1 C28 C29 -71.35(17)
Fe1 S2 C30 C29 69.73(17)
Fe1 P1 C2 C3 -48.89(19)
Fe1 P1 C2 C7 132.67(18)
Fe1 P1 C8 C9 -70.04(18)
Fe1 P1 C8 C13 100.04(18)
Fe1 P1 C14 C15 9.36(18)
Fe1 P2 C15 C14 -4.61(18)
Fe1 P2 C16 C17 13.3(2)
Fe1 P2 C16 C21 -164.26(14)
Fe1 P2 C22 C23 -77.72(18)
Fe1 P2 C22 C27 100.41(19)
S1 Ni1 S2 Fe1 -39.265(18)
S1 Ni1 S2 C30 68.30(8)
S1 Ni1 P3 C31 -8.2(3)
S1 Ni1 P3 C37 -131.1(3)
S1 Ni1 P3 C43 111.7(3)
S1 Ni1 P4 C44 -163.46(7)
S1 Ni1 P4 C51 -46.62(7)
S1 Ni1 P4 C57 74.51(7)
S1 Ni1 O2 Fe1 43.65(4)
S1 Fe1 S2 Ni1 38.336(18)
S1 Fe1 S2 C30 -64.31(8)
S1 Fe1 P1 C2 -66.66(8)
S1 Fe1 P1 C8 61.52(8)
S1 Fe1 P1 C14 176.05(7)
S1 Fe1 P2 C15 114.8(2)
S1 Fe1 P2 C16 -128.2(2)
S1 Fe1 P2 C22 -2.2(3)
S1 Fe1 O2 Ni1 -41.17(3)
S1 Fe1 C1 O1 -34(5)
S1 C28 C29 C30 59.0(2)
S2 Ni1 S1 Fe1 39.269(18)
S2 Ni1 S1 C28 -67.77(8)
S2 Ni1 P3 C31 22.01(9)
S2 Ni1 P3 C37 -100.85(7)
S2 Ni1 P3 C43 141.95(8)
S2 Ni1 P4 C44 -105.90(9)
S2 Ni1 P4 C51 10.95(10)
S2 Ni1 P4 C57 132.08(9)
S2 Ni1 O2 Fe1 -42.78(4)
S2 Fe1 S1 Ni1 -39.082(18)
S2 Fe1 S1 C28 64.63(8)
S2 Fe1 P1 C2 -22.6(3)
S2 Fe1 P1 C8 105.6(3)
S2 Fe1 P1 C14 -139.8(3)
S2 Fe1 P2 C15 -175.90(7)
S2 Fe1 P2 C16 -58.96(8)
S2 Fe1 P2 C22 67.09(8)
S2 Fe1 O2 Ni1 41.12(3)
S2 Fe1 C1 O1 -116(5)
P1 Fe1 S1 Ni1 137.505(19)
P1 Fe1 S1 C28 -118.78(8)
P1 Fe1 S2 Ni1 -6.2(3)
P1 Fe1 S2 C30 -108.9(3)
P1 Fe1 P2 C15 7.80(7)
P1 Fe1 P2 C16 124.74(8)
P1 Fe1 P2 C22 -109.21(8)
P1 Fe1 O2 Ni1 -135.99(4)
P1 Fe1 C1 O1 61(5)
P1 C2 C3 C4 -178.15(18)
P1 C2 C7 C6 179.82(19)
P1 C8 C9 C10 169.41(18)
P1 C8 C13 C12 -168.63(19)
P1 C14 C15 P2 -3.1(2)
P2 Fe1 S1 Ni1 30.9(2)
P2 Fe1 S1 C28 134.6(2)
P2 Fe1 S2 Ni1 -136.59(2)
P2 Fe1 S2 C30 120.77(8)
P2 Fe1 P1 C2 108.19(8)
P2 Fe1 P1 C8 -123.63(8)
P2 Fe1 P1 C14 -9.10(7)
P2 Fe1 O2 Ni1 137.64(4)
P2 Fe1 C1 O1 147(5)
P2 C16 C17 C18 -176.06(17)
P2 C16 C21 C20 176.45(18)
P2 C22 C23 C24 178.76(19)
P2 C22 C27 C26 -178.9(2)
P3 Ni1 S1 Fe1 69.7(3)
P3 Ni1 S1 C28 -37.3(3)
P3 Ni1 S2 Fe1 143.10(2)
P3 Ni1 S2 C30 -109.34(8)
P3 Ni1 P4 C44 13.15(7)
P3 Ni1 P4 C51 129.99(7)
P3 Ni1 P4 C57 -108.88(7)
P3 Ni1 O2 Fe1 -131.68(4)
P3 C31 C32 C33 171.57(18)
P3 C31 C36 C35 -172.11(19)
P3 C37 C38 C39 172.40(17)
P3 C37 C42 C41 -172.25(18)
P4 Ni1 S1 Fe1 -156.730(19)
P4 Ni1 S1 C28 96.23(8)
P4 Ni1 S2 Fe1 -97.51(6)
P4 Ni1 S2 C30 10.05(11)
P4 Ni1 P3 C31 -141.51(9)
P4 Ni1 P3 C37 95.62(7)
P4 Ni1 P3 C43 -21.57(8)
P4 Ni1 O2 Fe1 121.90(4)
P4 C51 C52 C53 -176.40(17)
P4 C51 C56 C55 175.42(16)
P4 C57 C58 C59 165.79(17)
P4 C57 C62 C61 -165.36(16)
O2 Ni1 S1 Fe1 -36.94(4)
O2 Ni1 S1 C28 -143.98(9)
O2 Ni1 S2 Fe1 36.25(4)
O2 Ni1 S2 C30 143.81(9)
O2 Ni1 P3 C31 97.12(9)
O2 Ni1 P3 C37 -25.75(8)
O2 Ni1 P3 C43 -142.94(8)
O2 Ni1 P4 C44 126.01(8)
O2 Ni1 P4 C51 -117.14(8)
O2 Ni1 P4 C57 3.99(9)
O2 Fe1 S1 Ni1 43.66(4)
O2 Fe1 S1 C28 147.38(9)
O2 Fe1 S2 Ni1 -42.73(5)
O2 Fe1 S2 C30 -145.37(9)
O2 Fe1 P1 C2 13.63(9)
O2 Fe1 P1 C8 141.81(9)
O2 Fe1 P1 C14 -103.66(8)
O2 Fe1 P2 C15 102.23(8)
O2 Fe1 P2 C16 -140.83(9)
O2 Fe1 P2 C22 -14.78(9)
O2 Fe1 C1 O1 -56(5)
N1 C45 C46 C47 176.4(2)
N1 C45 C50 C49 -175.70(19)
C1 Fe1 S1 Ni1 -134.04(6)
C1 Fe1 S1 C28 -30.32(10)
C1 Fe1 S2 Ni1 132.01(7)
C1 Fe1 S2 C30 29.37(10)
C1 Fe1 P1 C2 -160.98(10)
C1 Fe1 P1 C8 -32.81(10)
C1 Fe1 P1 C14 81.73(10)
C1 Fe1 P2 C15 -80.18(9)
C1 Fe1 P2 C16 36.76(10)
C1 Fe1 P2 C22 162.81(10)
C1 Fe1 O2 Ni1 -18.9(7)
C2 P1 C8 C9 65.86(19)
C2 P1 C8 C13 -124.06(18)
C2 P1 C14 C15 -120.32(17)
C2 C3 C4 C5 -2.1(3)
C3 C2 C7 C6 1.4(3)
C3 C4 C5 C6 2.0(4)
C4 C5 C6 C7 -0.3(4)
C5 C6 C7 C2 -1.5(4)
C7 C2 C3 C4 0.4(3)
C8 P1 C2 C3 -179.48(17)
C8 P1 C2 C7 2.1(2)
C8 P1 C14 C15 129.07(17)
C8 C9 C10 C11 -0.6(4)
C9 C8 C13 C12 1.5(3)
C9 C10 C11 C12 1.6(4)
C10 C11 C12 C13 -1.1(4)
C11 C12 C13 C8 -0.5(4)
C13 C8 C9 C10 -0.9(3)
C14 P1 C2 C3 71.79(18)
C14 P1 C2 C7 -106.7(2)
C14 P1 C8 C9 172.76(17)
C14 P1 C8 C13 -17.2(2)
C15 P2 C16 C17 133.66(18)
C15 P2 C16 C21 -43.89(19)
C15 P2 C22 C23 162.51(18)
C15 P2 C22 C27 -19.4(2)
C16 P2 C15 C14 -133.04(17)
C16 P2 C22 C23 56.90(19)
C16 P2 C22 C27 -124.97(19)
C16 C17 C18 C19 -0.8(3)
C17 C16 C21 C20 -1.2(3)
C17 C18 C19 C20 -0.3(4)
C18 C19 C20 C21 0.6(4)
C19 C20 C21 C16 0.1(4)
C21 C16 C17 C18 1.5(3)
C22 P2 C15 C14 120.96(17)
C22 P2 C16 C17 -119.43(18)
C22 P2 C16 C21 63.03(19)
C22 C23 C24 C25 -0.1(4)
C23 C22 C27 C26 -0.8(4)
C23 C24 C25 C26 -0.1(4)
C24 C25 C26 C27 -0.1(4)
C25 C26 C27 C22 0.6(4)
C27 C22 C23 C24 0.6(3)
C28 C29 C30 S2 -58.0(2)
C31 P3 C37 C38 47.43(19)
C31 P3 C37 C42 -140.41(17)
C31 P3 C43 N1 178.55(14)
C31 C32 C33 C34 0.3(4)
C32 C31 C36 C35 0.5(3)
C32 C33 C34 C35 0.5(4)
C33 C34 C35 C36 -0.9(4)
C34 C35 C36 C31 0.3(4)
C36 C31 C32 C33 -0.9(3)
C37 P3 C31 C32 31.7(2)
C37 P3 C31 C36 -155.79(18)
C37 P3 C43 N1 -71.80(15)
C37 C38 C39 C40 -0.2(3)
C38 C37 C42 C41 0.0(3)
C38 C39 C40 C41 0.0(4)
C39 C40 C41 C42 0.2(4)
C40 C41 C42 C37 -0.2(4)
C42 C37 C38 C39 0.2(3)
C43 P3 C31 C32 136.46(18)
C43 P3 C31 C36 -51.1(2)
C43 P3 C37 C38 -59.87(18)
C43 P3 C37 C42 112.28(18)
C43 N1 C44 P4 73.2(2)
C43 N1 C45 C46 32.1(3)
C43 N1 C45 C50 -150.77(19)
C44 P4 C51 C52 -131.20(17)
C44 P4 C51 C56 53.20(18)
C44 P4 C57 C58 -119.00(17)
C44 P4 C57 C62 51.23(18)
C44 N1 C43 P3 -81.95(18)
C44 N1 C45 C46 -154.04(19)
C44 N1 C45 C50 23.1(3)
C45 N1 C43 P3 92.3(2)
C45 N1 C44 P4 -101.14(19)
C45 C46 C47 C48 -0.3(4)
C46 C45 C50 C49 1.5(3)
C46 C47 C48 C49 0.7(4)
C47 C48 C49 C50 0.0(3)
C48 C49 C50 C45 -1.1(3)
C50 C45 C46 C47 -0.8(3)
C51 P4 C44 N1 -158.18(15)
C51 P4 C57 C58 135.86(16)
C51 P4 C57 C62 -53.90(18)
C51 C52 C53 C54 1.5(3)
C52 C51 C56 C55 -0.3(3)
C52 C53 C54 C55 -1.1(4)
C53 C54 C55 C56 0.0(4)
C54 C55 C56 C51 0.6(3)
C56 C51 C52 C53 -0.8(3)
C57 P4 C44 N1 93.31(16)
C57 P4 C51 C52 -24.86(19)
C57 P4 C51 C56 159.53(16)
C57 C58 C59 C60 0.5(3)
C58 C57 C62 C61 4.9(3)
C58 C59 C60 C61 3.2(3)
C59 C60 C61 C62 -2.8(3)
C60 C61 C62 C57 -1.3(3)
C62 C57 C58 C59 -4.5(3)
